data_7226031
loop_
_publ_author_name
'Zhang, Jingwen'
'Wang, Chao'
'Zhang, Lei'
'Wu, Huijing'
'Xiao, Yi'
'xu, yufang'
'Qian, Xu Hong'
'Zhu, Weiping'

_publ_section_title
;
 Novel nonplanar and rigid fluorophores with intensive emission in water
 and the application in two-photon imaging of live cells
;
_journal_name_full 'RSC Adv.'
_journal_paper_doi 10.1039/C6RA13226J
_journal_year 2016
_chemical_formula_sum 'C20 H22 N2 O6'
_chemical_formula_weight 386.39
_chemical_name_systematic FM2
_space_group_crystal_system orthorhombic
_space_group_IT_number 61
_space_group_name_Hall '-P 2ac 2ab'
_space_group_name_H-M_alt 'P b c a'
_symmetry_space_group_name_Hall '-P 2ac 2ab'
_symmetry_space_group_name_H-M 'P b c a'
_atom_sites_solution_hydrogens geom
_audit_creation_method SHELXL-2013
_audit_update_record
;
2016-05-07 deposited with the CCDC.
2016-07-22 downloaded from the CCDC.
;
_cell_angle_alpha 90
_cell_angle_beta 90
_cell_angle_gamma 90
_cell_formula_units_Z 8
_cell_length_a 11.177(4)
_cell_length_b 10.727(4)
_cell_length_c 29.751(11)
_cell_measurement_reflns_used 883
_cell_measurement_temperature 293(2)
_cell_measurement_theta_max 36.904
_cell_measurement_theta_min 5.439
_cell_volume 3567(2)
_computing_cell_refinement 'Bruker SMART'
_computing_data_collection 'Bruker SMART'
_computing_data_reduction 'Bruker SHELXTL'
_computing_molecular_graphics 'Bruker SHELXTL'
_computing_publication_material 'Bruker SHELXTL'
_computing_structure_refinement 'SHELXL-2013 (Sheldrick, 2013)'
_computing_structure_solution 'Bruker SHELXTL'
_diffrn_ambient_temperature 293(2)
_diffrn_measured_fraction_theta_full 0.974
_diffrn_measured_fraction_theta_max 0.998
_diffrn_measurement_device_type 'CCD area detector'
_diffrn_measurement_method 'phi and omega scans'
_diffrn_radiation_type MoK\a
_diffrn_radiation_wavelength 0.71073
_diffrn_reflns_av_R_equivalents 0.1857
_diffrn_reflns_av_unetI/netI 0.1199
_diffrn_reflns_Laue_measured_fraction_full 0.974
_diffrn_reflns_Laue_measured_fraction_max 0.998
_diffrn_reflns_limit_h_max 13
_diffrn_reflns_limit_h_min -13
_diffrn_reflns_limit_k_max 10
_diffrn_reflns_limit_k_min -12
_diffrn_reflns_limit_l_max 32
_diffrn_reflns_limit_l_min -35
_diffrn_reflns_number 18539
_diffrn_reflns_point_group_measured_fraction_full 0.974
_diffrn_reflns_point_group_measured_fraction_max 0.998
_diffrn_reflns_theta_full 25.242
_diffrn_reflns_theta_max 24.998
_diffrn_reflns_theta_min 2.279
_exptl_absorpt_coefficient_mu 0.107
_exptl_absorpt_correction_T_max 0.7456
_exptl_absorpt_correction_T_min 0.6098
_exptl_absorpt_correction_type multi-scan
_exptl_absorpt_process_details sadabs
_exptl_crystal_colour yellow
_exptl_crystal_density_diffrn 1.439
_exptl_crystal_description prismatic
_exptl_crystal_F_000 1632
_exptl_crystal_preparation Luminescent
_exptl_crystal_recrystallization_method 'Re-crystallisation from solvent'
_exptl_crystal_size_max 0.160
_exptl_crystal_size_mid 0.110
_exptl_crystal_size_min 0.060
_refine_diff_density_max 0.335
_refine_diff_density_min -0.238
_refine_diff_density_rms 0.071
_refine_ls_extinction_coef 0.0042(14)
_refine_ls_extinction_expression Fc^*^=kFc[1+0.001xFc^2^\l^3^/sin(2\q)]^-1/4^
_refine_ls_extinction_method SHELXL
_refine_ls_goodness_of_fit_ref 1.018
_refine_ls_hydrogen_treatment constr
_refine_ls_matrix_type full
_refine_ls_number_parameters 256
_refine_ls_number_reflns 3143
_refine_ls_number_restraints 0
_refine_ls_restrained_S_all 1.018
_refine_ls_R_factor_all 0.1455
_refine_ls_R_factor_gt 0.0687
_refine_ls_shift/su_max 0.000
_refine_ls_shift/su_mean 0.000
_refine_ls_structure_factor_coef Fsqd
_refine_ls_weighting_details 'w=1/[\s^2^(Fo^2^)+(0.0588P)^2^] where P=(Fo^2^+2Fc^2^)/3'
_refine_ls_weighting_scheme calc
_refine_ls_wR_factor_gt 0.1290
_refine_ls_wR_factor_ref 0.1587
_reflns_Friedel_coverage 0.000
_reflns_number_gt 1661
_reflns_number_total 3143
_reflns_threshold_expression 'I > 2\s(I)'
_cod_data_source_file c6ra13226j2.cif
_cod_data_source_block cd16047
_cod_database_code 7226031
_shelx_space_group_comment
; 
The symmetry employed for this shelxl refinement is uniquely defined 
by the following loop, which should always be used as a source of 
symmetry information in preference to the above space-group names. 
They are only intended as comments. 
;
_shelx_estimated_absorpt_t_min 0.983
_shelx_estimated_absorpt_t_max 0.994
_shelxl_version_number 2013-4
_solvent_exptl_crystal_recrystallization_method dichloromethane

loop_
_space_group_symop_operation_xyz
'x, y, z'
'-x+1/2, -y, z+1/2'
'-x, y+1/2, -z+1/2'
'x+1/2, -y+1/2, -z'
'-x, -y, -z'
'x-1/2, y, -z-1/2'
'x, -y-1/2, z-1/2'
'-x-1/2, y-1/2, z'

loop_
_atom_site_label
_atom_site_type_symbol
_atom_site_fract_x
_atom_site_fract_y
_atom_site_fract_z
_atom_site_U_iso_or_equiv
_atom_site_adp_type
_atom_site_occupancy
_atom_site_site_symmetry_order
_atom_site_calc_flag
_atom_site_refinement_flags_posn
_atom_site_refinement_flags_adp
N1 N 0.4123(2) 0.2771(3) 0.61840(9) 0.0442(8) Uani 1 1 d . .
N2 N 0.4122(2) 0.2833(3) 0.40296(9) 0.0460(8) Uani 1 1 d . .
O1 O 0.5160(2) 0.1015(3) 0.60183(8) 0.0551(8) Uani 1 1 d . .
O2 O 0.3123(2) 0.4558(3) 0.63524(9) 0.0577(8) Uani 1 1 d . .
O3 O 0.3597(2) 0.5382(2) 0.42637(8) 0.0570(8) Uani 1 1 d . .
O4 O 0.5581(3) 0.3579(3) 0.32195(9) 0.0730(9) Uani 1 1 d . .
H4 H 0.5896 0.4209 0.3321 0.110 Uiso 1 1 calc R U
O5 O 0.5508(2) 0.3668(3) 0.70360(9) 0.0698(9) Uani 1 1 d . .
O6 O 0.6596(3) 0.6027(3) 0.72376(12) 0.0956(11) Uani 1 1 d . .
H6 H 0.5942 0.6042 0.7113 0.143 Uiso 1 1 calc R U
C1 C 0.4682(3) 0.1973(4) 0.58774(12) 0.0425(9) Uani 1 1 d . .
C2 C 0.3565(3) 0.3873(4) 0.60626(13) 0.0438(10) Uani 1 1 d . .
C3 C 0.3501(3) 0.4175(3) 0.55819(11) 0.0362(9) Uani 1 1 d . .
C4 C 0.4021(3) 0.3368(3) 0.52582(11) 0.0341(9) Uani 1 1 d . .
C5 C 0.4658(3) 0.2312(3) 0.54067(12) 0.0374(9) Uani 1 1 d . .
C6 C 0.5271(3) 0.1606(3) 0.50913(12) 0.0429(10) Uani 1 1 d . .
H6A H 0.5758 0.0958 0.5190 0.051 Uiso 1 1 calc R U
C7 C 0.5180(3) 0.1834(4) 0.46388(13) 0.0455(10) Uani 1 1 d . .
H7 H 0.5628 0.1355 0.4440 0.055 Uiso 1 1 calc R U
C8 C 0.4433(3) 0.2765(3) 0.44702(12) 0.0391(9) Uani 1 1 d . .
C9 C 0.3941(3) 0.3657(3) 0.47907(11) 0.0363(9) Uani 1 1 d . .
C10 C 0.3455(3) 0.4853(4) 0.46804(12) 0.0413(9) Uani 1 1 d . .
C11 C 0.2955(3) 0.5605(4) 0.50021(13) 0.0447(10) Uani 1 1 d . .
H11 H 0.2606 0.6356 0.4918 0.054 Uiso 1 1 calc R U
C12 C 0.2965(3) 0.5262(4) 0.54491(13) 0.0452(10) Uani 1 1 d . .
H12 H 0.2605 0.5774 0.5662 0.054 Uiso 1 1 calc R U
C13 C 0.2993(3) 0.3444(4) 0.39101(12) 0.0519(11) Uani 1 1 d . .
H13A H 0.2397 0.3245 0.4136 0.062 Uiso 1 1 calc R U
H13B H 0.2715 0.3114 0.3625 0.062 Uiso 1 1 calc R U
C14 C 0.3103(4) 0.4816(4) 0.38742(13) 0.0577(12) Uani 1 1 d . .
H14A H 0.3603 0.5015 0.3618 0.069 Uiso 1 1 calc R U
H14B H 0.2317 0.5167 0.3819 0.069 Uiso 1 1 calc R U
C15 C 0.4688(3) 0.2024(4) 0.36923(12) 0.0507(10) Uani 1 1 d . .
H15A H 0.4131 0.1892 0.3447 0.061 Uiso 1 1 calc R U
H15B H 0.4854 0.1220 0.3827 0.061 Uiso 1 1 calc R U
C16 C 0.5822(3) 0.2551(4) 0.35087(13) 0.0573(11) Uani 1 1 d . .
H16A H 0.6329 0.2822 0.3755 0.069 Uiso 1 1 calc R U
H16B H 0.6247 0.1910 0.3343 0.069 Uiso 1 1 calc R U
C17 C 0.4093(3) 0.2357(4) 0.66546(12) 0.0553(11) Uani 1 1 d . .
H17A H 0.3825 0.1497 0.6661 0.066 Uiso 1 1 calc R U
H17B H 0.3503 0.2852 0.6813 0.066 Uiso 1 1 calc R U
C18 C 0.5258(4) 0.2442(4) 0.69056(13) 0.0596(12) Uani 1 1 d . .
H18A H 0.5221 0.1915 0.7170 0.071 Uiso 1 1 calc R U
H18B H 0.5900 0.2137 0.6716 0.071 Uiso 1 1 calc R U
C19 C 0.6600(4) 0.3768(5) 0.72830(15) 0.0781(15) Uani 1 1 d . .
H19A H 0.7273 0.3661 0.7081 0.094 Uiso 1 1 calc R U
H19B H 0.6635 0.3112 0.7507 0.094 Uiso 1 1 calc R U
C20 C 0.6684(6) 0.4958(5) 0.7500(2) 0.115(2) Uani 1 1 d . .
H20A H 0.6060 0.4997 0.7726 0.138 Uiso 1 1 calc R U
H20B H 0.7444 0.4988 0.7657 0.138 Uiso 1 1 calc R U

loop_
_atom_site_aniso_label
_atom_site_aniso_U_11
_atom_site_aniso_U_22
_atom_site_aniso_U_33
_atom_site_aniso_U_23
_atom_site_aniso_U_13
_atom_site_aniso_U_12
N1 0.0396(18) 0.046(2) 0.0469(19) 0.0044(15) 0.0038(15) -0.0014(16)
N2 0.0422(18) 0.053(2) 0.043(2) -0.0029(15) -0.0021(15) 0.0042(16)
O1 0.0626(17) 0.046(2) 0.0565(18) 0.0044(13) -0.0102(14) 0.0066(14)
O2 0.0565(17) 0.062(2) 0.0541(18) -0.0068(15) 0.0093(14) 0.0086(15)
O3 0.0712(18) 0.0516(19) 0.0482(17) 0.0097(14) -0.0086(14) -0.0085(15)
O4 0.091(2) 0.062(2) 0.066(2) 0.0047(17) 0.0016(17) -0.0069(18)
O5 0.079(2) 0.061(2) 0.070(2) 0.0027(15) -0.0238(16) -0.0005(17)
O6 0.112(3) 0.077(3) 0.097(3) -0.001(2) -0.020(2) -0.008(2)
C1 0.035(2) 0.038(3) 0.055(3) 0.0036(19) -0.0068(19) -0.0031(18)
C2 0.0308(19) 0.047(3) 0.054(3) 0.000(2) 0.0019(18) -0.0034(18)
C3 0.0278(18) 0.036(2) 0.044(2) -0.0035(17) 0.0026(16) 0.0012(16)
C4 0.0239(17) 0.033(2) 0.046(2) -0.0015(16) -0.0040(16) -0.0054(16)
C5 0.0298(19) 0.035(2) 0.048(2) -0.0016(17) -0.0010(17) -0.0038(17)
C6 0.037(2) 0.038(3) 0.054(3) -0.0011(18) -0.0076(18) 0.0032(17)
C7 0.040(2) 0.044(3) 0.053(3) -0.0089(18) -0.0013(18) 0.0044(19)
C8 0.0284(19) 0.041(2) 0.048(2) -0.0005(18) 0.0026(17) -0.0050(17)
C9 0.0272(18) 0.036(2) 0.046(2) -0.0017(17) -0.0040(16) 0.0006(16)
C10 0.0309(19) 0.040(3) 0.052(2) 0.0029(19) -0.0051(17) -0.0013(17)
C11 0.036(2) 0.040(3) 0.058(3) -0.0004(19) -0.0087(19) 0.0078(17)
C12 0.0345(19) 0.046(3) 0.055(3) -0.009(2) 0.0002(18) 0.0038(19)
C13 0.042(2) 0.062(3) 0.051(2) -0.003(2) -0.0086(19) 0.005(2)
C14 0.057(2) 0.066(3) 0.050(3) 0.005(2) -0.009(2) 0.013(2)
C15 0.060(3) 0.046(3) 0.046(2) -0.0054(19) -0.003(2) 0.006(2)
C16 0.053(2) 0.063(3) 0.056(3) -0.006(2) 0.005(2) 0.007(2)
C17 0.052(3) 0.065(3) 0.049(3) 0.014(2) 0.007(2) -0.005(2)
C18 0.067(3) 0.058(3) 0.054(3) 0.004(2) -0.005(2) 0.001(2)
C19 0.095(4) 0.077(4) 0.062(3) -0.003(3) -0.026(3) 0.007(3)
C20 0.177(6) 0.071(4) 0.096(4) -0.004(4) -0.061(4) 0.014(4)

loop_
_atom_type_symbol
_atom_type_description
_atom_type_scat_dispersion_real
_atom_type_scat_dispersion_imag
_atom_type_scat_source
C C 0.0033 0.0016 'International Tables Vol C Tables 4.2.6.8 and 6.1.1.4'
H H 0.0000 0.0000 'International Tables Vol C Tables 4.2.6.8 and 6.1.1.4'
N N 0.0061 0.0033 'International Tables Vol C Tables 4.2.6.8 and 6.1.1.4'
O O 0.0106 0.0060 'International Tables Vol C Tables 4.2.6.8 and 6.1.1.4'

loop_
_geom_angle_atom_site_label_1
_geom_angle_atom_site_label_2
_geom_angle_atom_site_label_3
_geom_angle
C2 N1 C1 123.6(3)
C2 N1 C17 119.8(3)
C1 N1 C17 116.5(3)
C8 N2 C13 118.6(3)
C8 N2 C15 121.1(3)
C13 N2 C15 117.9(3)
C10 O3 C14 121.0(3)
C16 O4 H4 109.5
C18 O5 C19 112.5(3)
C20 O6 H6 109.5
O1 C1 N1 118.8(3)
O1 C1 C5 123.2(4)
N1 C1 C5 118.0(3)
O2 C2 N1 120.4(3)
O2 C2 C3 121.9(4)
N1 C2 C3 117.7(3)
C12 C3 C4 120.2(3)
C12 C3 C2 119.4(3)
C4 C3 C2 120.4(3)
C5 C4 C3 119.0(3)
C5 C4 C9 120.8(3)
C3 C4 C9 120.2(3)
C6 C5 C4 118.4(3)
C6 C5 C1 120.6(3)
C4 C5 C1 121.0(3)
C7 C6 C5 122.0(3)
C7 C6 H6A 119.0
C5 C6 H6A 119.0
C6 C7 C8 121.6(3)
C6 C7 H7 119.2
C8 C7 H7 119.2
N2 C8 C7 122.6(3)
N2 C8 C9 119.9(3)
C7 C8 C9 117.4(3)
C4 C9 C10 116.2(3)
C4 C9 C8 118.1(3)
C10 C9 C8 125.6(3)
C11 C10 O3 115.8(3)
C11 C10 C9 121.5(3)
O3 C10 C9 122.2(3)
C10 C11 C12 120.9(4)
C10 C11 H11 119.6
C12 C11 H11 119.6
C3 C12 C11 120.6(3)
C3 C12 H12 119.7
C11 C12 H12 119.7
N2 C13 C14 113.0(3)
N2 C13 H13A 109.0
C14 C13 H13A 109.0
N2 C13 H13B 109.0
C14 C13 H13B 109.0
H13A C13 H13B 107.8
O3 C14 C13 113.5(3)
O3 C14 H14A 108.9
C13 C14 H14A 108.9
O3 C14 H14B 108.9
C13 C14 H14B 108.9
H14A C14 H14B 107.7
N2 C15 C16 113.1(3)
N2 C15 H15A 109.0
C16 C15 H15A 109.0
N2 C15 H15B 109.0
C16 C15 H15B 109.0
H15A C15 H15B 107.8
O4 C16 C15 110.7(3)
O4 C16 H16A 109.5
C15 C16 H16A 109.5
O4 C16 H16B 109.5
C15 C16 H16B 109.5
H16A C16 H16B 108.1
N1 C17 C18 115.8(3)
N1 C17 H17A 108.3
C18 C17 H17A 108.3
N1 C17 H17B 108.3
C18 C17 H17B 108.3
H17A C17 H17B 107.4
O5 C18 C17 111.5(3)
O5 C18 H18A 109.3
C17 C18 H18A 109.3
O5 C18 H18B 109.3
C17 C18 H18B 109.3
H18A C18 H18B 108.0
O5 C19 C20 110.7(4)
O5 C19 H19A 109.5
C20 C19 H19A 109.5
O5 C19 H19B 109.5
C20 C19 H19B 109.5
H19A C19 H19B 108.1
O6 C20 C19 118.5(5)
O6 C20 H20A 107.7
C19 C20 H20A 107.7
O6 C20 H20B 107.7
C19 C20 H20B 107.7
H20A C20 H20B 107.1

loop_
_geom_bond_atom_site_label_1
_geom_bond_atom_site_label_2
_geom_bond_distance
N1 C2 1.384(5)
N1 C1 1.398(5)
N1 C17 1.469(4)
N2 C8 1.358(4)
N2 C13 1.465(4)
N2 C15 1.470(4)
O1 C1 1.232(4)
O2 C2 1.236(4)
O3 C10 1.373(4)
O3 C14 1.420(4)
O4 C16 1.425(5)
O4 H4 0.8200
O5 C18 1.400(5)
O5 C19 1.429(5)
O6 C20 1.390(6)
O6 H6 0.8200
C1 C5 1.447(5)
C2 C3 1.468(5)
C3 C12 1.369(5)
C3 C4 1.420(4)
C4 C5 1.409(5)
C4 C9 1.428(4)
C5 C6 1.387(5)
C6 C7 1.372(5)
C6 H6A 0.9300
C7 C8 1.395(5)
C7 H7 0.9300
C8 C9 1.459(5)
C9 C10 1.431(5)
C10 C11 1.371(5)
C11 C12 1.380(5)
C11 H11 0.9300
C12 H12 0.9300
C13 C14 1.481(5)
C13 H13A 0.9700
C13 H13B 0.9700
C14 H14A 0.9700
C14 H14B 0.9700
C15 C16 1.492(5)
C15 H15A 0.9700
C15 H15B 0.9700
C16 H16A 0.9700
C16 H16B 0.9700
C17 C18 1.504(5)
C17 H17A 0.9700
C17 H17B 0.9700
C18 H18A 0.9700
C18 H18B 0.9700
C19 C20 1.434(6)
C19 H19A 0.9700
C19 H19B 0.9700
C20 H20A 0.9700
C20 H20B 0.9700

loop_
_geom_hbond_atom_site_label_D
_geom_hbond_atom_site_label_H
_geom_hbond_atom_site_label_A
_geom_hbond_distance_DH
_geom_hbond_distance_HA
_geom_hbond_distance_DA
_geom_hbond_angle_DHA
_geom_hbond_site_symmetry_A
C18 H18B O1 0.97 2.54 3.053(5) 113.3 .
C15 H15B O1 0.97 2.44 3.377(5) 161.9 5_656
C14 H14A O5 0.97 2.60 3.520(5) 158.2 5_666
O6 H6 O4 0.82 2.01 2.819(5) 169.0 5_666
O4 H4 O2 0.82 1.97 2.778(4) 166.6 5_666

loop_
_geom_torsion_atom_site_label_1
_geom_torsion_atom_site_label_2
_geom_torsion_atom_site_label_3
_geom_torsion_atom_site_label_4
_geom_torsion
C2 N1 C1 O1 179.7(3)
C17 N1 C1 O1 -3.4(5)
C2 N1 C1 C5 -1.0(5)
C17 N1 C1 C5 175.9(3)
C1 N1 C2 O2 -177.5(3)
C17 N1 C2 O2 5.7(5)
C1 N1 C2 C3 3.6(5)
C17 N1 C2 C3 -173.2(3)
O2 C2 C3 C12 1.8(5)
N1 C2 C3 C12 -179.4(3)
O2 C2 C3 C4 179.9(3)
N1 C2 C3 C4 -1.3(5)
C12 C3 C4 C5 174.5(3)
C2 C3 C4 C5 -3.6(5)
C12 C3 C4 C9 -2.8(5)
C2 C3 C4 C9 179.1(3)
C3 C4 C5 C6 -173.1(3)
C9 C4 C5 C6 4.2(5)
C3 C4 C5 C1 6.4(5)
C9 C4 C5 C1 -176.3(3)
O1 C1 C5 C6 -5.5(5)
N1 C1 C5 C6 175.3(3)
O1 C1 C5 C4 175.1(3)
N1 C1 C5 C4 -4.2(5)
C4 C5 C6 C7 -6.5(5)
C1 C5 C6 C7 174.1(3)
C5 C6 C7 C8 -2.1(5)
C13 N2 C8 C7 153.9(3)
C15 N2 C8 C7 -8.5(5)
C13 N2 C8 C9 -23.4(5)
C15 N2 C8 C9 174.2(3)
C6 C7 C8 N2 -165.0(3)
C6 C7 C8 C9 12.4(5)
C5 C4 C9 C10 -169.7(3)
C3 C4 C9 C10 7.6(4)
C5 C4 C9 C8 6.0(5)
C3 C4 C9 C8 -176.8(3)
N2 C8 C9 C4 163.5(3)
C7 C8 C9 C4 -14.0(5)
N2 C8 C9 C10 -21.3(5)
C7 C8 C9 C10 161.2(3)
C14 O3 C10 C11 -124.7(4)
C14 O3 C10 C9 63.5(4)
C4 C9 C10 C11 -8.0(5)
C8 C9 C10 C11 176.6(3)
C4 C9 C10 O3 163.2(3)
C8 C9 C10 O3 -12.1(5)
O3 C10 C11 C12 -168.2(3)
C9 C10 C11 C12 3.6(5)
C4 C3 C12 C11 -2.0(5)
C2 C3 C12 C11 176.1(3)
C10 C11 C12 C3 1.6(5)
C8 N2 C13 C14 83.9(4)
C15 N2 C13 C14 -113.1(4)
C10 O3 C14 C13 -28.5(5)
N2 C13 C14 O3 -53.9(4)
C8 N2 C15 C16 -86.6(4)
C13 N2 C15 C16 110.9(4)
N2 C15 C16 O4 -72.1(4)
C2 N1 C17 C18 -108.8(4)
C1 N1 C17 C18 74.1(4)
C19 O5 C18 C17 178.8(3)
N1 C17 C18 O5 77.3(4)
C18 O5 C19 C20 -166.3(4)
O5 C19 C20 O6 -56.3(7)
